data_4342870
loop_
_publ_author_name
'Zhang, Kun'
'Zhang, Lei'
'Zhang, Song'
'Hu, Yong'
'Zheng, Youxuan'
'Huang, Wei'

_publ_section_title
;
 Construction of Identical [2 + 2] Schiff-Base Macrocyclic Ligands by
 Ln(III) and Zn(II) Template Ions Including Efficient Yb(III)
 Near-Infrared Sensitizers.
;
_journal_issue 11
_journal_name_full 'Inorganic chemistry'
_journal_page_first 5295
_journal_page_last 5300
_journal_paper_doi 10.1021/acs.inorgchem.5b00283
_journal_volume 54
_journal_year 2015
_chemical_formula_moiety 'C60 H48 Cl4 Er N6 O4, N O3'
_chemical_formula_sum 'C60 H48 Cl4 Er N7 O7'
_chemical_formula_weight 1288.11
_chemical_name_systematic
; 
 ? 
;
_space_group_IT_number 14
_symmetry_cell_setting monoclinic
_symmetry_space_group_name_Hall '-P 2ybc'
_symmetry_space_group_name_H-M 'P 1 21/c 1'
_atom_sites_solution_hydrogens geom
_atom_sites_solution_primary direct
_atom_sites_solution_secondary difmap
_audit_creation_method SHELXL-97
_cell_angle_alpha 90.00
_cell_angle_beta 104.524(3)
_cell_angle_gamma 90.00
_cell_formula_units_Z 4
_cell_length_a 18.881(3)
_cell_length_b 21.899(4)
_cell_length_c 13.895(2)
_cell_measurement_reflns_used 4791
_cell_measurement_temperature 291(2)
_cell_measurement_theta_max 22.425
_cell_measurement_theta_min 2.290
_cell_volume 5561.6(16)
_computing_cell_refinement SMART
_computing_data_collection 'SMART (BRUKER 2000)'
_computing_data_reduction 'SAINT (BRUKER 2000)'
_computing_molecular_graphics SHELXTL
_computing_publication_material SHELXTL
_computing_structure_refinement SHELXTL
_computing_structure_solution 'SHELXTL (BRUKER 2000)'
_diffrn_ambient_temperature 291(2)
_diffrn_measured_fraction_theta_full 0.992
_diffrn_measured_fraction_theta_max 0.992
_diffrn_measurement_device_type 'Bruker CCD area detector'
_diffrn_measurement_method '\f and \w scans'
_diffrn_radiation_monochromator graphite
_diffrn_radiation_source 'sealed tube'
_diffrn_radiation_type MoK\a
_diffrn_radiation_wavelength 0.71073
_diffrn_reflns_av_R_equivalents 0.0664
_diffrn_reflns_av_sigmaI/netI 0.0876
_diffrn_reflns_limit_h_max 22
_diffrn_reflns_limit_h_min -10
_diffrn_reflns_limit_k_max 25
_diffrn_reflns_limit_k_min -26
_diffrn_reflns_limit_l_max 16
_diffrn_reflns_limit_l_min -15
_diffrn_reflns_number 24622
_diffrn_reflns_theta_full 25.00
_diffrn_reflns_theta_max 25.00
_diffrn_reflns_theta_min 1.78
_diffrn_standards_decay_% 0
_diffrn_standards_interval_count 0
_diffrn_standards_interval_time 0
_diffrn_standards_number 0
_exptl_absorpt_coefficient_mu 1.762
_exptl_absorpt_correction_T_max 0.8435
_exptl_absorpt_correction_T_min 0.8435
_exptl_absorpt_correction_type multi-scan
_exptl_absorpt_process_details 'SADABS, Bruker(2000)'
_exptl_crystal_colour 'orange yellow'
_exptl_crystal_density_diffrn 1.538
_exptl_crystal_density_method 'not measured'
_exptl_crystal_description block
_exptl_crystal_F_000 2596
_exptl_crystal_size_max 0.16
_exptl_crystal_size_mid 0.12
_exptl_crystal_size_min 0.11
_refine_diff_density_max 1.736
_refine_diff_density_min -1.053
_refine_diff_density_rms 0.134
_refine_ls_extinction_method none
_refine_ls_goodness_of_fit_ref 1.019
_refine_ls_hydrogen_treatment constr
_refine_ls_matrix_type full
_refine_ls_number_parameters 712
_refine_ls_number_reflns 9719
_refine_ls_number_restraints 18
_refine_ls_restrained_S_all 1.020
_refine_ls_R_factor_all 0.0976
_refine_ls_R_factor_gt 0.0568
_refine_ls_shift/su_max 0.001
_refine_ls_shift/su_mean 0.000
_refine_ls_structure_factor_coef Fsqd
_refine_ls_weighting_details 'calc w=1/[\s^2^(Fo^2^)+(0.0844P)^2^] where P=(Fo^2^+2Fc^2^)/3'
_refine_ls_weighting_scheme calc
_refine_ls_wR_factor_gt 0.1448
_refine_ls_wR_factor_ref 0.1591
_reflns_number_gt 6393
_reflns_number_total 9719
_reflns_threshold_expression >2sigma(I)
_cod_data_source_file ic5b00283_si_002.cif
_cod_data_source_block 3
_cod_depositor_comments
;
The following automatic conversions were performed:

'_symmetry_cell_setting' value 'Monoclinic' changed to 'monoclinic'
according to
/usr/data/users/saulius/crontab/automatic-downloads/rss-feeds/ACS/lib/dictionaries/cif_core.dic
dictionary named 'cif_core.dic' version 2.4.2 from 2011-04-26.

Automatic conversion script
Id: cif_fix_values 3271 2015-04-21 07:52:19Z andrius 

 Adding full bibliography for 4342868--4342873.cif.
;
_cod_original_cell_volume 5561.7(16)
_cod_original_sg_symbol_H-M 'P 21/c'
_cod_database_code 4342870

loop_
_symmetry_equiv_pos_as_xyz
'x, y, z'
'-x, y+1/2, -z+1/2'
'-x, -y, -z'
'x, -y-1/2, z-1/2'

loop_
_atom_site_label
_atom_site_type_symbol
_atom_site_fract_x
_atom_site_fract_y
_atom_site_fract_z
_atom_site_U_iso_or_equiv
_atom_site_adp_type
_atom_site_occupancy
_atom_site_symmetry_multiplicity
_atom_site_calc_flag
_atom_site_refinement_flags
Er1 Er 0.663181(18) 0.837656(15) 0.25933(3) 0.03443(13) Uani 1 1 d .
C1 C 0.7090(4) 0.9523(3) 0.3986(6) 0.0389(19) Uani 1 1 d .
C2 C 0.7635(4) 0.9981(3) 0.4109(6) 0.0422(19) Uani 1 1 d .
C3 C 0.7454(4) 1.0591(4) 0.4085(6) 0.047(2) Uani 1 1 d .
H3 H 0.7817 1.0886 0.4144 0.057 Uiso 1 1 calc R
C4 C 0.6735(5) 1.0765(4) 0.3973(7) 0.050(2) Uani 1 1 d .
C5 C 0.6213(5) 1.0332(4) 0.3936(6) 0.048(2) Uani 1 1 d .
H5 H 0.5736 1.0451 0.3913 0.057 Uiso 1 1 calc R
C6 C 0.6380(4) 0.9708(3) 0.3931(6) 0.0417(19) Uani 1 1 d .
C7 C 0.8433(4) 0.9797(4) 0.4314(6) 0.049(2) Uani 1 1 d .
H7A H 0.8722 1.0151 0.4236 0.058 Uiso 1 1 calc R
H7B H 0.8598 0.9660 0.4998 0.058 Uiso 1 1 calc R
C8 C 0.8688(4) 0.9535(4) 0.2681(7) 0.050(2) Uani 1 1 d .
H8A H 0.8777 0.9196 0.2278 0.060 Uiso 1 1 calc R
H8B H 0.9120 0.9791 0.2828 0.060 Uiso 1 1 calc R
C9 C 0.8045(4) 0.9900(4) 0.2093(6) 0.0431(19) Uani 1 1 d .
C10 C 0.7361(4) 0.9595(3) 0.1816(6) 0.0410(19) Uani 1 1 d .
C11 C 0.6743(4) 0.9952(3) 0.1406(6) 0.0414(19) Uani 1 1 d .
C12 C 0.6822(5) 1.0571(4) 0.1215(7) 0.053(2) Uani 1 1 d .
H12 H 0.6410 1.0804 0.0930 0.064 Uiso 1 1 calc R
C13 C 0.7503(5) 1.0842(4) 0.1446(6) 0.048(2) Uani 1 1 d .
C14 C 0.8109(5) 1.0509(4) 0.1911(6) 0.050(2) Uani 1 1 d .
H14 H 0.8563 1.0699 0.2103 0.060 Uiso 1 1 calc R
C15 C 0.6008(5) 0.9720(4) 0.1233(6) 0.047(2) Uani 1 1 d .
H15 H 0.5637 0.9952 0.0832 0.057 Uiso 1 1 calc R
C16 C 0.5058(4) 0.9081(4) 0.1439(6) 0.045(2) Uani 1 1 d .
C17 C 0.4850(4) 0.8464(4) 0.1364(6) 0.0417(19) Uani 1 1 d .
C18 C 0.4121(4) 0.8311(4) 0.1250(6) 0.052(2) Uani 1 1 d .
H18 H 0.3978 0.7904 0.1209 0.062 Uiso 1 1 calc R
C19 C 0.3612(5) 0.8762(5) 0.1198(7) 0.057(2) Uani 1 1 d .
H19 H 0.3123 0.8659 0.1113 0.069 Uiso 1 1 calc R
C20 C 0.3817(5) 0.9371(5) 0.1270(7) 0.060(3) Uani 1 1 d .
H20 H 0.3460 0.9671 0.1212 0.071 Uiso 1 1 calc R
C21 C 0.4534(5) 0.9541(4) 0.1424(6) 0.055(2) Uani 1 1 d .
H21 H 0.4671 0.9949 0.1516 0.066 Uiso 1 1 calc R
C22 C 0.5321(4) 0.7489(4) 0.1203(6) 0.043(2) Uani 1 1 d .
H22 H 0.4840 0.7371 0.0924 0.052 Uiso 1 1 calc R
C23 C 0.5882(4) 0.7040(3) 0.1276(6) 0.0397(19) Uani 1 1 d .
C24 C 0.6607(4) 0.7212(3) 0.1268(5) 0.0360(18) Uani 1 1 d .
C25 C 0.7114(4) 0.6738(3) 0.1185(6) 0.0399(19) Uani 1 1 d .
C26 C 0.6928(5) 0.6130(3) 0.1259(6) 0.045(2) Uani 1 1 d .
H26 H 0.7271 0.5824 0.1266 0.054 Uiso 1 1 calc R
C27 C 0.6232(5) 0.5981(4) 0.1321(6) 0.047(2) Uani 1 1 d .
C28 C 0.5706(5) 0.6413(4) 0.1310(6) 0.047(2) Uani 1 1 d .
H28 H 0.5235 0.6296 0.1324 0.057 Uiso 1 1 calc R
C29 C 0.7834(4) 0.6908(4) 0.1033(6) 0.046(2) Uani 1 1 d .
H29A H 0.7768 0.7050 0.0355 0.055 Uiso 1 1 calc R
H29B H 0.8140 0.6546 0.1114 0.055 Uiso 1 1 calc R
C30 C 0.8679(5) 0.7140(4) 0.2693(6) 0.0444(19) Uani 1 1 d U
H30A H 0.8955 0.7466 0.3091 0.053 Uiso 1 1 calc R
H30B H 0.9026 0.6848 0.2550 0.053 Uiso 1 1 calc R
C31 C 0.8211(4) 0.6827(3) 0.3282(6) 0.0403(18) Uani 1 1 d U
C32 C 0.7629(4) 0.7162(3) 0.3494(6) 0.0364(18) Uani 1 1 d .
C33 C 0.7139(4) 0.6839(3) 0.3934(6) 0.0381(18) Uani 1 1 d .
C34 C 0.7303(5) 0.6238(4) 0.4258(6) 0.047(2) Uani 1 1 d .
H34 H 0.7004 0.6037 0.4594 0.057 Uiso 1 1 calc R
C35 C 0.7894(5) 0.5946(4) 0.4087(7) 0.051(2) Uani 1 1 d .
C36 C 0.8343(4) 0.6235(3) 0.3588(6) 0.045(2) Uani 1 1 d .
H36 H 0.8738 0.6026 0.3458 0.054 Uiso 1 1 calc R
C37 C 0.6453(4) 0.7084(4) 0.4012(6) 0.042(2) Uani 1 1 d .
H37 H 0.6212 0.6879 0.4421 0.051 Uiso 1 1 calc R
C38 C 0.5421(4) 0.7694(4) 0.3662(6) 0.0409(19) Uani 1 1 d .
C39 C 0.5225(4) 0.8307(4) 0.3684(6) 0.0414(19) Uani 1 1 d .
C40 C 0.4527(4) 0.8468(4) 0.3755(6) 0.052(2) Uani 1 1 d .
H40 H 0.4404 0.8877 0.3798 0.062 Uiso 1 1 calc R
C41 C 0.4018(5) 0.8019(5) 0.3763(7) 0.061(3) Uani 1 1 d .
H41 H 0.3550 0.8125 0.3804 0.073 Uiso 1 1 calc R
C42 C 0.4199(5) 0.7419(5) 0.3710(7) 0.065(3) Uani 1 1 d .
H42 H 0.3850 0.7119 0.3714 0.078 Uiso 1 1 calc R
C43 C 0.4895(5) 0.7248(4) 0.3650(7) 0.054(2) Uani 1 1 d .
H43 H 0.5009 0.6837 0.3602 0.065 Uiso 1 1 calc R
C44 C 0.5808(4) 0.9279(4) 0.3936(6) 0.044(2) Uani 1 1 d .
H44 H 0.5422 0.9406 0.4192 0.053 Uiso 1 1 calc R
C45 C 0.9165(4) 0.8870(4) 0.4145(7) 0.053(2) Uani 1 1 d .
H45A H 0.9220 0.8552 0.3682 0.064 Uiso 1 1 calc R
H45B H 0.9021 0.8675 0.4694 0.064 Uiso 1 1 calc R
C46 C 0.9910(4) 0.9182(4) 0.4548(8) 0.065(3) Uani 1 1 d U
H46A H 1.0023 0.9437 0.4035 0.079 Uiso 1 1 calc R
H46B H 0.9892 0.9441 0.5108 0.079 Uiso 1 1 calc R
C47 C 1.0494(5) 0.8707(4) 0.4869(8) 0.067(3) Uani 1 1 d U
C48 C 1.0710(6) 0.8488(4) 0.5823(9) 0.077(3) Uani 1 1 d U
H48 H 1.0490 0.8627 0.6309 0.093 Uiso 1 1 calc R
C49 C 1.1291(7) 0.8032(6) 0.6060(12) 0.104(4) Uani 1 1 d U
H49 H 1.1439 0.7885 0.6707 0.124 Uiso 1 1 calc R
C50 C 1.1613(7) 0.7823(7) 0.5394(15) 0.118(6) Uani 1 1 d U
H50 H 1.1991 0.7541 0.5577 0.141 Uiso 1 1 calc R
C51 C 1.1386(8) 0.8027(6) 0.4393(15) 0.126(6) Uani 1 1 d .
H51 H 1.1598 0.7872 0.3908 0.151 Uiso 1 1 calc R
C52 C 1.0827(6) 0.8474(5) 0.4158(11) 0.093(4) Uani 1 1 d .
H52 H 1.0677 0.8617 0.3508 0.111 Uiso 1 1 calc R
C53 C 0.8658(5) 0.7853(4) 0.1286(7) 0.057(2) Uani 1 1 d .
H53A H 0.8349 0.7983 0.0651 0.068 Uiso 1 1 calc R
H53B H 0.8754 0.8210 0.1713 0.068 Uiso 1 1 calc R
C54 C 0.9366(6) 0.7637(5) 0.1123(11) 0.091(3) Uani 1 1 d U
H54A H 0.9672 0.7485 0.1745 0.109 Uiso 1 1 calc R
H54B H 0.9275 0.7303 0.0651 0.109 Uiso 1 1 calc R
C55 C 0.9752(6) 0.8121(4) 0.0750(9) 0.080(3) Uani 1 1 d DU
C56 C 0.9879(7) 0.8704(5) 0.1098(10) 0.107(5) Uani 1 1 d DU
H56 H 0.9724 0.8812 0.1659 0.129 Uiso 1 1 calc R
C57 C 1.0227(8) 0.9146(5) 0.0664(10) 0.116(5) Uani 1 1 d DU
H57 H 1.0297 0.9537 0.0932 0.139 Uiso 1 1 calc R
C58 C 1.0464(7) 0.9003(5) -0.0153(9) 0.094(4) Uani 1 1 d DU
H58 H 1.0694 0.9293 -0.0459 0.112 Uiso 1 1 calc R
C59 C 1.0355(6) 0.8422(5) -0.0510(9) 0.082(3) Uani 1 1 d D
H59 H 1.0530 0.8306 -0.1051 0.098 Uiso 1 1 calc R
C60 C 0.9989(5) 0.8010(5) -0.0079(7) 0.069(3) Uani 1 1 d D
H60 H 0.9895 0.7626 -0.0372 0.082 Uiso 1 1 calc R
Cl1 Cl 0.65090(16) 1.15397(10) 0.3879(3) 0.0922(11) Uani 1 1 d .
Cl2 Cl 0.75915(15) 1.16172(10) 0.1203(2) 0.0742(8) Uani 1 1 d .
Cl3 Cl 0.60126(15) 0.52118(10) 0.1443(2) 0.0732(7) Uani 1 1 d .
Cl4 Cl 0.80969(15) 0.51978(11) 0.4517(2) 0.0784(8) Uani 1 1 d .
N1 N 0.8567(3) 0.9293(3) 0.3631(5) 0.0420(16) Uani 1 1 d .
N2 N 0.5818(3) 0.9214(3) 0.1586(4) 0.0383(15) Uani 1 1 d .
N3 N 0.5436(3) 0.8046(3) 0.1498(4) 0.0382(15) Uani 1 1 d .
N4 N 0.8232(3) 0.7400(3) 0.1739(4) 0.0364(15) Uani 1 1 d .
N5 N 0.6141(3) 0.7564(3) 0.3565(5) 0.0363(15) Uani 1 1 d .
N6 N 0.5795(3) 0.8730(3) 0.3609(5) 0.0417(16) Uani 1 1 d .
N7 N 0.9425(8) 0.9442(9) 0.6960(9) 0.116(5) Uani 1 1 d .
O1 O 0.7269(3) 0.8950(2) 0.3918(4) 0.0400(13) Uani 1 1 d .
O2 O 0.7333(3) 0.9001(2) 0.1970(4) 0.0431(13) Uani 1 1 d .
O3 O 0.6806(3) 0.7783(2) 0.1299(4) 0.0369(12) Uani 1 1 d .
H3A H 0.7321 0.7793 0.1328 0.055 Uiso 1 1 d R
O4 O 0.7549(3) 0.7742(2) 0.3285(4) 0.0388(12) Uani 1 1 d .
H4A H 0.7883 0.7801 0.2871 0.058 Uiso 1 1 d R
O5 O 0.9621(18) 0.9872(12) 0.7092(19) 0.35(2) Uani 1 1 d .
O6 O 0.9014(9) 0.9159(8) 0.6588(8) 0.264(12) Uani 1 1 d .
O7 O 0.9989(15) 0.9200(14) 0.734(2) 0.321(18) Uani 1 1 d .

loop_
_atom_site_aniso_label
_atom_site_aniso_U_11
_atom_site_aniso_U_22
_atom_site_aniso_U_33
_atom_site_aniso_U_23
_atom_site_aniso_U_13
_atom_site_aniso_U_12
Er1 0.0325(2) 0.03410(19) 0.0337(2) -0.00073(18) 0.00275(13) -0.00211(16)
C1 0.043(5) 0.033(4) 0.033(4) -0.007(4) -0.004(4) 0.005(4)
C2 0.039(5) 0.042(5) 0.041(5) -0.004(4) 0.003(4) 0.002(4)
C3 0.042(5) 0.038(4) 0.059(6) 0.001(4) 0.009(4) 0.002(4)
C4 0.054(6) 0.035(4) 0.061(6) 0.002(4) 0.016(4) 0.004(4)
C5 0.040(5) 0.051(5) 0.055(5) 0.007(4) 0.014(4) 0.014(4)
C6 0.041(5) 0.039(4) 0.043(5) -0.009(4) 0.006(4) 0.002(4)
C7 0.046(5) 0.043(5) 0.051(5) -0.017(4) 0.001(4) -0.004(4)
C8 0.037(5) 0.041(5) 0.073(6) -0.005(5) 0.015(4) -0.008(4)
C9 0.035(4) 0.045(5) 0.051(5) 0.003(4) 0.014(4) -0.004(4)
C10 0.054(5) 0.035(4) 0.033(4) -0.001(4) 0.008(4) -0.005(4)
C11 0.040(5) 0.043(4) 0.038(4) 0.011(4) 0.003(4) -0.005(4)
C12 0.044(5) 0.054(5) 0.057(6) 0.019(5) 0.004(4) 0.004(4)
C13 0.056(6) 0.045(5) 0.041(5) 0.012(4) 0.010(4) -0.002(4)
C14 0.056(6) 0.051(5) 0.046(5) -0.005(4) 0.016(4) -0.015(4)
C15 0.053(5) 0.049(5) 0.038(5) 0.007(4) 0.007(4) 0.002(4)
C16 0.049(5) 0.050(5) 0.031(4) 0.005(4) -0.002(4) 0.009(4)
C17 0.036(4) 0.049(5) 0.035(4) 0.002(4) -0.001(3) -0.002(4)
C18 0.030(4) 0.068(6) 0.053(5) -0.007(5) 0.004(4) -0.006(4)
C19 0.035(5) 0.082(7) 0.050(5) -0.002(5) 0.003(4) 0.005(5)
C20 0.046(6) 0.071(6) 0.059(6) 0.000(5) 0.008(5) 0.018(5)
C21 0.049(6) 0.057(5) 0.054(6) 0.008(5) 0.004(4) 0.011(5)
C22 0.037(5) 0.054(5) 0.035(4) -0.002(4) 0.004(4) -0.013(4)
C23 0.040(5) 0.036(4) 0.038(4) -0.004(4) 0.000(4) -0.011(4)
C24 0.037(4) 0.044(4) 0.026(4) -0.007(4) 0.005(3) -0.010(4)
C25 0.047(5) 0.045(5) 0.027(4) -0.009(4) 0.007(3) -0.006(4)
C26 0.053(5) 0.036(4) 0.045(5) -0.004(4) 0.011(4) -0.002(4)
C27 0.056(6) 0.037(4) 0.045(5) -0.001(4) 0.007(4) -0.011(4)
C28 0.043(5) 0.049(5) 0.048(5) -0.005(4) 0.006(4) -0.014(4)
C29 0.041(5) 0.048(4) 0.044(5) -0.010(4) 0.004(4) 0.002(4)
C30 0.047(5) 0.046(5) 0.040(5) 0.004(4) 0.010(3) 0.006(4)
C31 0.038(5) 0.038(4) 0.040(5) -0.001(4) 0.001(3) -0.005(3)
C32 0.041(5) 0.031(4) 0.031(4) -0.003(3) -0.002(3) 0.000(3)
C33 0.046(5) 0.039(4) 0.029(4) 0.001(4) 0.010(4) -0.001(4)
C34 0.049(5) 0.045(5) 0.045(5) 0.007(4) 0.007(4) 0.005(4)
C35 0.060(6) 0.036(4) 0.053(5) 0.016(4) 0.004(4) 0.003(4)
C36 0.039(5) 0.037(4) 0.055(5) 0.003(4) 0.005(4) 0.007(4)
C37 0.047(5) 0.048(5) 0.032(4) -0.002(4) 0.009(4) -0.004(4)
C38 0.041(5) 0.048(5) 0.033(4) 0.005(4) 0.008(4) -0.001(4)
C39 0.033(4) 0.057(5) 0.032(4) 0.001(4) 0.005(3) -0.005(4)
C40 0.040(5) 0.063(6) 0.049(5) -0.001(5) 0.007(4) 0.001(4)
C41 0.039(5) 0.085(7) 0.056(6) 0.001(6) 0.007(4) -0.003(5)
C42 0.049(6) 0.075(7) 0.069(7) 0.001(6) 0.011(5) -0.017(5)
C43 0.052(6) 0.042(5) 0.068(6) 0.004(5) 0.014(5) -0.003(4)
C44 0.042(5) 0.043(5) 0.044(5) -0.006(4) 0.005(4) 0.007(4)
C45 0.042(5) 0.040(5) 0.071(6) -0.001(5) 0.001(4) 0.002(4)
C46 0.035(5) 0.051(5) 0.099(8) -0.018(5) -0.004(5) 0.000(3)
C47 0.052(6) 0.055(6) 0.083(6) -0.003(5) -0.003(5) 0.008(4)
C48 0.068(7) 0.068(7) 0.086(6) 0.004(6) 0.000(6) 0.000(5)
C49 0.089(10) 0.079(8) 0.123(12) 0.023(8) -0.011(8) 0.010(7)
C50 0.065(9) 0.085(10) 0.188(18) 0.004(11) 0.005(9) 0.026(7)
C51 0.092(11) 0.087(10) 0.21(2) 0.001(12) 0.062(12) 0.037(8)
C52 0.073(8) 0.099(9) 0.104(10) -0.007(8) 0.019(7) 0.015(7)
C53 0.053(6) 0.052(5) 0.061(6) 0.013(5) 0.005(5) 0.001(4)
C54 0.075(7) 0.079(6) 0.127(9) 0.016(6) 0.042(6) -0.006(5)
C55 0.062(6) 0.072(5) 0.115(8) 0.004(6) 0.041(6) -0.016(5)
C56 0.116(11) 0.102(8) 0.120(11) -0.032(8) 0.059(9) -0.050(9)
C57 0.132(12) 0.087(9) 0.149(13) -0.045(9) 0.074(10) -0.041(9)
C58 0.110(10) 0.083(8) 0.094(9) 0.003(7) 0.038(7) -0.029(8)
C59 0.073(7) 0.096(9) 0.081(8) 0.011(7) 0.028(6) -0.011(7)
C60 0.061(6) 0.066(7) 0.071(7) 0.006(6) 0.004(5) -0.003(5)
Cl1 0.0737(18) 0.0397(13) 0.169(3) 0.0079(16) 0.040(2) 0.0135(12)
Cl2 0.0751(17) 0.0487(12) 0.0909(19) 0.0172(14) 0.0058(14) -0.0129(12)
Cl3 0.0862(19) 0.0389(12) 0.096(2) 0.0072(13) 0.0248(16) -0.0122(12)
Cl4 0.0774(18) 0.0500(13) 0.111(2) 0.0324(15) 0.0288(16) 0.0157(13)
N1 0.037(4) 0.034(3) 0.051(4) 0.004(3) 0.004(3) 0.006(3)
N2 0.032(4) 0.045(4) 0.034(4) 0.005(3) 0.002(3) -0.003(3)
N3 0.034(4) 0.044(4) 0.031(3) 0.000(3) -0.004(3) -0.004(3)
N4 0.039(4) 0.038(3) 0.031(3) 0.002(3) 0.009(3) -0.007(3)
N5 0.035(4) 0.040(4) 0.034(3) 0.001(3) 0.007(3) -0.001(3)
N6 0.037(4) 0.045(4) 0.040(4) 0.003(3) 0.004(3) 0.007(3)
N7 0.112(10) 0.156(12) 0.074(8) 0.021(9) 0.009(7) -0.080(11)
O1 0.041(3) 0.037(3) 0.038(3) -0.011(2) 0.002(2) 0.001(2)
O2 0.044(3) 0.040(3) 0.047(3) 0.004(3) 0.013(3) -0.003(2)
O3 0.035(3) 0.035(3) 0.040(3) -0.007(2) 0.008(2) -0.007(2)
O4 0.037(3) 0.038(3) 0.037(3) 0.002(2) 0.003(2) -0.003(2)
O5 0.45(4) 0.35(3) 0.29(3) -0.17(3) 0.19(3) -0.31(3)
O6 0.278(17) 0.37(2) 0.090(8) 0.065(11) -0.053(9) -0.275(18)
O7 0.22(2) 0.44(5) 0.27(3) 0.04(3) -0.003(18) 0.10(3)

loop_
_atom_type_symbol
_atom_type_description
_atom_type_scat_dispersion_real
_atom_type_scat_dispersion_imag
_atom_type_scat_source
C C 0.0033 0.0016 'International Tables Vol C Tables 4.2.6.8 and 6.1.1.4'
H H 0.0000 0.0000 'International Tables Vol C Tables 4.2.6.8 and 6.1.1.4'
N N 0.0061 0.0033 'International Tables Vol C Tables 4.2.6.8 and 6.1.1.4'
O O 0.0106 0.0060 'International Tables Vol C Tables 4.2.6.8 and 6.1.1.4'
Cl Cl 0.1484 0.1585 'International Tables Vol C Tables 4.2.6.8 and 6.1.1.4'
Er Er -0.2586 4.9576 'International Tables Vol C Tables 4.2.6.8 and 6.1.1.4'

loop_
_geom_angle_atom_site_label_1
_geom_angle_atom_site_label_2
_geom_angle_atom_site_label_3
_geom_angle
O2 Er1 O4 94.36(19)
O2 Er1 O1 74.54(19)
O4 Er1 O1 78.59(18)
O2 Er1 O3 80.07(18)
O4 Er1 O3 74.88(18)
O1 Er1 O3 141.43(18)
O2 Er1 N6 123.6(2)
O4 Er1 N6 118.8(2)
O1 Er1 N6 69.9(2)
O3 Er1 N6 148.32(19)
O2 Er1 N3 118.5(2)
O4 Er1 N3 124.51(19)
O1 Er1 N3 149.1(2)
O3 Er1 N3 69.21(19)
N6 Er1 N3 80.2(2)
O2 Er1 N5 165.43(19)
O4 Er1 N5 71.59(19)
O1 Er1 N5 98.25(19)
O3 Er1 N5 99.32(18)
N6 Er1 N5 63.2(2)
N3 Er1 N5 74.2(2)
O2 Er1 N2 71.49(19)
O4 Er1 N2 165.6(2)
O1 Er1 N2 99.64(18)
O3 Er1 N2 99.21(19)
N6 Er1 N2 73.1(2)
N3 Er1 N2 63.15(19)
N5 Er1 N2 122.7(2)
O1 C1 C6 122.8(7)
O1 C1 C2 119.6(7)
C6 C1 C2 117.6(7)
C3 C2 C1 121.1(7)
C3 C2 C7 119.4(7)
C1 C2 C7 119.5(7)
C2 C3 C4 120.0(8)
C2 C3 H3 120.0
C4 C3 H3 120.0
C5 C4 C3 119.7(7)
C5 C4 Cl1 120.9(7)
C3 C4 Cl1 119.4(7)
C4 C5 C6 121.2(8)
C4 C5 H5 119.4
C6 C5 H5 119.4
C1 C6 C5 120.1(7)
C1 C6 C44 121.9(7)
C5 C6 C44 117.9(7)
N1 C7 C2 112.9(6)
N1 C7 H7A 109.0
C2 C7 H7A 109.0
N1 C7 H7B 109.0
C2 C7 H7B 109.0
H7A C7 H7B 107.8
N1 C8 C9 112.7(7)
N1 C8 H8A 109.1
C9 C8 H8A 109.1
N1 C8 H8B 109.1
C9 C8 H8B 109.1
H8A C8 H8B 107.8
C14 C9 C10 121.6(8)
C14 C9 C8 121.4(8)
C10 C9 C8 116.8(7)
O2 C10 C11 123.6(7)
O2 C10 C9 119.3(7)
C11 C10 C9 117.1(7)
C12 C11 C10 120.1(7)
C12 C11 C15 117.1(7)
C10 C11 C15 122.7(7)
C13 C12 C11 120.7(8)
C13 C12 H12 119.6
C11 C12 H12 119.6
C14 C13 C12 120.0(8)
C14 C13 Cl2 119.8(7)
C12 C13 Cl2 120.1(7)
C9 C14 C13 120.2(8)
C9 C14 H14 119.9
C13 C14 H14 119.9
N2 C15 C11 125.7(7)
N2 C15 H15 117.2
C11 C15 H15 117.2
C17 C16 C21 120.3(8)
C17 C16 N2 117.3(7)
C21 C16 N2 122.3(8)
C18 C17 C16 119.5(8)
C18 C17 N3 125.5(7)
C16 C17 N3 114.8(7)
C19 C18 C17 119.7(9)
C19 C18 H18 120.1
C17 C18 H18 120.1
C18 C19 C20 120.8(9)
C18 C19 H19 119.6
C20 C19 H19 119.6
C21 C20 C19 121.4(9)
C21 C20 H20 119.3
C19 C20 H20 119.3
C20 C21 C16 118.2(9)
C20 C21 H21 120.9
C16 C21 H21 120.9
N3 C22 C23 124.4(7)
N3 C22 H22 117.8
C23 C22 H22 117.8
C28 C23 C24 119.6(7)
C28 C23 C22 119.5(7)
C24 C23 C22 120.9(7)
O3 C24 C23 121.7(7)
O3 C24 C25 120.2(7)
C23 C24 C25 118.0(7)
C26 C25 C24 120.1(7)
C26 C25 C29 120.8(7)
C24 C25 C29 119.1(7)
C27 C26 C25 119.7(8)
C27 C26 H26 120.2
C25 C26 H26 120.2
C28 C27 C26 122.5(7)
C28 C27 Cl3 118.5(7)
C26 C27 Cl3 119.1(7)
C27 C28 C23 119.6(8)
C27 C28 H28 120.2
C23 C28 H28 120.2
C25 C29 N4 114.2(6)
C25 C29 H29A 108.7
N4 C29 H29A 108.7
C25 C29 H29B 108.7
N4 C29 H29B 108.7
H29A C29 H29B 107.6
N4 C30 C31 112.1(7)
N4 C30 H30A 109.2
C31 C30 H30A 109.2
N4 C30 H30B 109.2
C31 C30 H30B 109.2
H30A C30 H30B 107.9
C36 C31 C32 121.2(7)
C36 C31 C30 120.9(7)
C32 C31 C30 117.9(7)
O4 C32 C31 120.8(7)
O4 C32 C33 122.0(7)
C31 C32 C33 117.2(7)
C34 C33 C32 119.4(7)
C34 C33 C37 117.4(7)
C32 C33 C37 123.1(7)
C35 C34 C33 120.9(8)
C35 C34 H34 119.6
C33 C34 H34 119.6
C34 C35 C36 120.5(7)
C34 C35 Cl4 120.0(7)
C36 C35 Cl4 119.5(7)
C31 C36 C35 120.4(8)
C31 C36 H36 119.8
C35 C36 H36 119.8
N5 C37 C33 125.7(7)
N5 C37 H37 117.1
C33 C37 H37 117.1
C43 C38 C39 119.0(8)
C43 C38 N5 123.6(7)
C39 C38 N5 117.2(7)
C40 C39 C38 120.4(7)
C40 C39 N6 125.4(7)
C38 C39 N6 114.2(7)
C41 C40 C39 119.6(9)
C41 C40 H40 120.2
C39 C40 H40 120.2
C42 C41 C40 120.3(9)
C42 C41 H41 119.9
C40 C41 H41 119.9
C41 C42 C43 121.0(9)
C41 C42 H42 119.5
C43 C42 H42 119.5
C42 C43 C38 119.6(8)
C42 C43 H43 120.2
C38 C43 H43 120.2
N6 C44 C6 124.0(8)
N6 C44 H44 118.0
C6 C44 H44 118.0
N1 C45 C46 114.2(7)
N1 C45 H45A 108.7
C46 C45 H45A 108.7
N1 C45 H45B 108.7
C46 C45 H45B 108.7
H45A C45 H45B 107.6
C47 C46 C45 109.6(7)
C47 C46 H46A 109.8
C45 C46 H46A 109.8
C47 C46 H46B 109.8
C45 C46 H46B 109.8
H46A C46 H46B 108.2
C48 C47 C52 118.6(10)
C48 C47 C46 123.2(11)
C52 C47 C46 118.1(11)
C47 C48 C49 118.8(12)
C47 C48 H48 120.6
C49 C48 H48 120.6
C50 C49 C48 122.4(14)
C50 C49 H49 118.8
C48 C49 H49 118.8
C49 C50 C51 120.1(14)
C49 C50 H50 120.0
C51 C50 H50 120.0
C52 C51 C50 117.9(15)
C52 C51 H51 121.0
C50 C51 H51 121.0
C47 C52 C51 122.1(14)
C47 C52 H52 119.0
C51 C52 H52 119.0
C54 C53 N4 116.5(7)
C54 C53 H53A 108.2
N4 C53 H53A 108.2
C54 C53 H53B 108.2
N4 C53 H53B 108.2
H53A C53 H53B 107.3
C55 C54 C53 111.8(9)
C55 C54 H54A 109.3
C53 C54 H54A 109.3
C55 C54 H54B 109.3
C53 C54 H54B 109.3
H54A C54 H54B 107.9
C60 C55 C56 113.7(10)
C60 C55 C54 118.1(10)
C56 C55 C54 128.0(10)
C55 C56 C57 123.9(11)
C55 C56 H56 118.0
C57 C56 H56 118.0
C58 C57 C56 119.6(11)
C58 C57 H57 120.2
C56 C57 H57 120.2
C57 C58 C59 117.9(11)
C57 C58 H58 121.1
C59 C58 H58 121.1
C58 C59 C60 120.4(11)
C58 C59 H59 119.8
C60 C59 H59 119.8
C55 C60 C59 124.3(10)
C55 C60 H60 117.8
C59 C60 H60 117.8
C8 N1 C45 112.2(7)
C8 N1 C7 112.5(6)
C45 N1 C7 112.0(6)
C15 N2 C16 118.8(7)
C15 N2 Er1 129.1(5)
C16 N2 Er1 112.0(5)
C22 N3 C17 120.5(6)
C22 N3 Er1 121.6(5)
C17 N3 Er1 116.9(5)
C30 N4 C53 112.2(6)
C30 N4 C29 112.3(6)
C53 N4 C29 115.2(6)
C37 N5 C38 116.6(6)
C37 N5 Er1 130.1(5)
C38 N5 Er1 113.2(5)
C44 N6 C39 121.5(7)
C44 N6 Er1 122.3(6)
C39 N6 Er1 115.6(5)
O5 N7 O6 148(3)
O5 N7 O7 95(2)
O6 N7 O7 116(3)
C1 O1 Er1 119.1(4)
C10 O2 Er1 136.0(5)
C24 O3 Er1 118.0(4)
C24 O3 H3A 107.6
Er1 O3 H3A 107.1
C32 O4 Er1 137.2(5)
C32 O4 H4A 102.0
Er1 O4 H4A 102.2

loop_
_geom_bond_atom_site_label_1
_geom_bond_atom_site_label_2
_geom_bond_distance
Er1 O2 2.225(5)
Er1 O4 2.240(5)
Er1 O1 2.303(5)
Er1 O3 2.309(5)
Er1 N6 2.490(7)
Er1 N3 2.493(6)
Er1 N5 2.544(6)
Er1 N2 2.569(6)
C1 O1 1.311(8)
C1 C6 1.383(11)
C1 C2 1.416(11)
C2 C3 1.377(10)
C2 C7 1.517(11)
C3 C4 1.381(11)
C3 H3 0.9300
C4 C5 1.360(11)
C4 Cl1 1.746(8)
C5 C6 1.401(10)
C5 H5 0.9300
C6 C44 1.435(11)
C7 N1 1.517(9)
C7 H7A 0.9700
C7 H7B 0.9700
C8 N1 1.492(11)
C8 C9 1.510(11)
C8 H8A 0.9700
C8 H8B 0.9700
C9 C14 1.369(11)
C9 C10 1.421(11)
C10 O2 1.321(8)
C10 C11 1.401(11)
C11 C12 1.398(11)
C11 C15 1.440(11)
C12 C13 1.379(11)
C12 H12 0.9300
C13 C14 1.373(11)
C13 Cl2 1.747(8)
C14 H14 0.9300
C15 N2 1.298(9)
C15 H15 0.9300
C16 C17 1.403(11)
C16 C21 1.408(11)
C16 N2 1.429(10)
C17 C18 1.387(11)
C17 N3 1.412(10)
C18 C19 1.365(12)
C18 H18 0.9300
C19 C20 1.386(13)
C19 H19 0.9300
C20 C21 1.367(12)
C20 H20 0.9300
C21 H21 0.9300
C22 N3 1.288(9)
C22 C23 1.432(11)
C22 H22 0.9300
C23 C28 1.415(11)
C23 C24 1.422(10)
C24 O3 1.303(8)
C24 C25 1.437(11)
C25 C26 1.387(10)
C25 C29 1.475(11)
C26 C27 1.377(11)
C26 H26 0.9300
C27 C28 1.370(11)
C27 Cl3 1.753(8)
C28 H28 0.9300
C29 N4 1.522(9)
C29 H29A 0.9700
C29 H29B 0.9700
C30 N4 1.495(10)
C30 C31 1.511(11)
C30 H30A 0.9700
C30 H30B 0.9700
C31 C36 1.367(10)
C31 C32 1.414(11)
C32 O4 1.304(8)
C32 C33 1.418(11)
C33 C34 1.400(11)
C33 C37 1.430(11)
C34 C35 1.358(12)
C34 H34 0.9300
C35 C36 1.376(12)
C35 Cl4 1.753(8)
C36 H36 0.9300
C37 N5 1.286(9)
C37 H37 0.9300
C38 C43 1.390(11)
C38 C39 1.396(11)
C38 N5 1.428(10)
C39 C40 1.393(11)
C39 N6 1.444(10)
C40 C41 1.375(12)
C40 H40 0.9300
C41 C42 1.365(13)
C41 H41 0.9300
C42 C43 1.389(12)
C42 H42 0.9300
C43 H43 0.9300
C44 N6 1.283(9)
C44 H44 0.9300
C45 N1 1.498(9)
C45 C46 1.538(11)
C45 H45A 0.9700
C45 H45B 0.9700
C46 C47 1.501(12)
C46 H46A 0.9700
C46 H46B 0.9700
C47 C48 1.372(15)
C47 C52 1.393(15)
C48 C49 1.458(15)
C48 H48 0.9300
C49 C50 1.31(2)
C49 H49 0.9300
C50 C51 1.42(2)
C50 H50 0.9300
C51 C52 1.416(16)
C51 H51 0.9300
C52 H52 0.9300
C53 C54 1.489(13)
C53 N4 1.511(10)
C53 H53A 0.9700
C53 H53B 0.9700
C54 C55 1.453(13)
C54 H54A 0.9700
C54 H54B 0.9700
C55 C60 1.359(8)
C55 C56 1.365(9)
C56 C57 1.388(9)
C56 H56 0.9300
C57 C58 1.358(9)
C57 H57 0.9300
C58 C59 1.363(8)
C58 H58 0.9300
C59 C60 1.364(8)
C59 H59 0.9300
C60 H60 0.9300
N7 O5 1.012(19)
N7 O6 1.026(14)
N7 O7 1.19(2)
O3 H3A 0.9626
O4 H4A 0.9620
